data_7714398
loop_
_publ_author_name
'Narsimhulu, Gujju'
'Samuel, Calvin'
'Sathish, Palani'
'Dasari, Sai Hemanth Kumar'
'Krishnamoorthy, Kothandam'
'Viswanathan, Baskar'

_publ_section_title
;
 Electrocatalytic Hydrogen Evolution Mediated by an Organotelluroxane
 Macrocycle Stabilized through Secondary Interactions
;
_journal_name_full 'Dalton Transactions'
_journal_paper_doi 10.1039/D3DT02746E
_journal_year 2023
_chemical_formula_moiety 'C28 H29 O5 Te2, C28 H28 O5 Te2, 4(B F4), 5(C3 H3)'
_chemical_formula_sum 'C71 H72 B4 F16 O10 Te4'
_chemical_formula_weight 1942.92
_chemical_name_systematic Macrocycle
_space_group_crystal_system monoclinic
_space_group_IT_number 14
_space_group_name_Hall '-P 2ybc'
_space_group_name_H-M_alt 'P 1 21/c 1'
_atom_sites_solution_hydrogens geom
_atom_sites_solution_primary dual
_audit_creation_date 2022-03-19
_audit_creation_method
;
Olex2 1.3-ac4
(compiled 2018.12.18 svn.r3554 for Rigaku Oxford Diffraction, GUI svn.r1)
;
_audit_update_record
;
2022-03-21 deposited with the CCDC.	2023-11-06 downloaded from the CCDC.
;
_cell_angle_alpha 90
_cell_angle_beta 97.0650(10)
_cell_angle_gamma 90
_cell_formula_units_Z 4
_cell_length_a 17.0516(2)
_cell_length_b 17.0082(3)
_cell_length_c 26.0697(4)
_cell_measurement_reflns_used 29640
_cell_measurement_temperature 100.0(2)
_cell_measurement_theta_max 26.8040
_cell_measurement_theta_min 2.0850
_cell_volume 7503.3(2)
_computing_cell_refinement 'CrysAlisPro 1.171.40.67a (Rigaku OD, 2019)'
_computing_data_collection 'CrysAlisPro 1.171.40.67a (Rigaku OD, 2019)'
_computing_data_reduction 'CrysAlisPro 1.171.40.67a (Rigaku OD, 2019)'
_computing_molecular_graphics 'Olex2 (Dolomanov et al., 2009)'
_computing_publication_material 'Olex2 (Dolomanov et al., 2009)'
_computing_structure_refinement 'ShelXL (Sheldrick, 2015)'
_computing_structure_solution 'ShelXT (Sheldrick, 2015)'
_diffrn_ambient_environment N~2~
_diffrn_ambient_temperature 100.0(2)
_diffrn_detector 'Hybrid Pixel Array Detector'
_diffrn_detector_area_resol_mean 10.0000
_diffrn_detector_type HyPix3000
_diffrn_measured_fraction_theta_full 1.000
_diffrn_measured_fraction_theta_max 1.000
_diffrn_measurement_details
;
List of Runs (angles in degrees, time in seconds):

  # Type    Start    End  Width  t~exp~   \w     \q     \k     \f   Frames
#--------------------------------------------------------------------------
  1  \w    -13.00  21.00   0.50   15.32    --  -14.97 -94.00  30.00   68
  2  \w     10.00  71.00   0.50   15.32    --   16.22-125.00  60.00  122
  3  \w    -33.00  43.00   0.50   15.32    --   16.22 -94.00 120.00  152
  4  \w    -13.00  12.00   0.50   15.32    --  -14.97 -89.00 169.00   50
  5  \w    -44.00  40.00   0.50   15.32    --   16.22 -89.00 169.00  168
  6  \w    -54.00  -7.00   0.50   15.32    --   16.22 -77.00 150.00   94
  7  \w    -81.00 -10.00   0.50   15.32    --  -14.97 -77.00 120.00  142
  8  \w     -1.00  39.00   0.50   15.32    --   16.22  45.00 120.00   80
  9  \w    -69.00 -14.00   0.50   15.32    --  -14.97 125.00   0.00  110
 10  \w    -46.00 -12.00   0.50   15.32    --  -14.97 125.00 -60.00   68
 11  \w     -8.00  25.00   0.50   15.32    --  -14.97  89.00 -74.00   66
 12  \w    -43.00 -15.00   0.50   15.32    --  -14.97  89.00 -74.00   56
 13  \w    -17.00  29.00   0.50   15.32    --   16.22  89.00 -74.00   92
 14  \w    -12.00  81.00   0.50   15.32    --   16.22  77.00 -90.00  186
 15  \w    -38.00 -13.00   0.50   15.32    --  -14.97 125.00 -90.00   50
 16  \w    -68.00 -33.00   0.50   15.32    --  -14.97 125.00 120.00   70
;
_diffrn_measurement_device 'four-circle diffractometer'
_diffrn_measurement_device_type 'XtaLAB Synergy, Single source at offset/far, HyPix3000'
_diffrn_measurement_method '\w scans'
_diffrn_orient_matrix_type 'CrysAlisPro convention (1999,Acta A55,543-557)'
_diffrn_orient_matrix_UB_11 0.0245143000
_diffrn_orient_matrix_UB_12 0.0256881000
_diffrn_orient_matrix_UB_13 0.0163356000
_diffrn_orient_matrix_UB_21 -0.0008744000
_diffrn_orient_matrix_UB_22 0.0275895000
_diffrn_orient_matrix_UB_23 -0.0204475000
_diffrn_orient_matrix_UB_31 -0.0340102000
_diffrn_orient_matrix_UB_32 0.0178347000
_diffrn_orient_matrix_UB_33 0.0081322000
_diffrn_radiation_monochromator mirror
_diffrn_radiation_probe x-ray
_diffrn_radiation_type MoK\a
_diffrn_radiation_wavelength 0.71073
_diffrn_reflns_av_R_equivalents 0.0817
_diffrn_reflns_av_unetI/netI 0.0607
_diffrn_reflns_Laue_measured_fraction_full 1.000
_diffrn_reflns_Laue_measured_fraction_max 1.000
_diffrn_reflns_limit_h_max 20
_diffrn_reflns_limit_h_min -20
_diffrn_reflns_limit_k_max 20
_diffrn_reflns_limit_k_min -20
_diffrn_reflns_limit_l_max 30
_diffrn_reflns_limit_l_min -30
_diffrn_reflns_number 67629
_diffrn_reflns_point_group_measured_fraction_full 1.000
_diffrn_reflns_point_group_measured_fraction_max 1.000
_diffrn_reflns_theta_full 24.999
_diffrn_reflns_theta_max 24.999
_diffrn_reflns_theta_min 1.860
_diffrn_source 'micro-focus sealed X-ray tube'
_diffrn_source_type 'PhotonJet (Mo) X-ray Source'
_exptl_absorpt_coefficient_mu 1.635
_exptl_absorpt_correction_T_max 1.00000
_exptl_absorpt_correction_T_min 0.61525
_exptl_absorpt_correction_type multi-scan
_exptl_absorpt_process_details
;
CrysAlisPro 1.171.40.67a (Rigaku Oxford Diffraction, 2019)
Empirical absorption correction using spherical harmonics,
 implemented in SCALE3 ABSPACK scaling algorithm.
;
_exptl_crystal_colour 'clear light colourless'
_exptl_crystal_colour_lustre clear
_exptl_crystal_colour_modifier light
_exptl_crystal_colour_primary colourless
_exptl_crystal_density_diffrn 1.720
_exptl_crystal_description block
_exptl_crystal_F_000 3800
_exptl_crystal_size_max 0.32
_exptl_crystal_size_mid 0.25
_exptl_crystal_size_min 0.16
_refine_diff_density_max 3.357
_refine_diff_density_min -1.449
_refine_diff_density_rms 0.175
_refine_ls_extinction_method none
_refine_ls_goodness_of_fit_ref 1.039
_refine_ls_hydrogen_treatment constr
_refine_ls_matrix_type full
_refine_ls_number_parameters 954
_refine_ls_number_reflns 13201
_refine_ls_number_restraints 0
_refine_ls_restrained_S_all 1.039
_refine_ls_R_factor_all 0.0741
_refine_ls_R_factor_gt 0.0594
_refine_ls_shift/su_max 0.001
_refine_ls_shift/su_mean 0.000
_refine_ls_structure_factor_coef Fsqd
_refine_ls_weighting_details 'w=1/[\s^2^(Fo^2^)+(0.0793P)^2^+35.8211P] where P=(Fo^2^+2Fc^2^)/3'
_refine_ls_weighting_scheme calc
_refine_ls_wR_factor_gt 0.1427
_refine_ls_wR_factor_ref 0.1499
_reflns_Friedel_coverage 0.000
_reflns_number_gt 10861
_reflns_number_total 13201
_reflns_threshold_expression 'I > 2\s(I)'
_cod_data_source_file d3dt02746e2.cif
_cod_data_source_block vb62
_cod_original_cell_volume 7503.2(2)
_cod_database_code 7714398
_shelx_shelxl_version_number 2018/3
_chemical_oxdiff_formula C71H71F16O10B4Te4
_shelx_space_group_comment
;
The symmetry employed for this shelxl refinement is uniquely defined
by the following loop, which should always be used as a source of
symmetry information in preference to the above space-group names.
They are only intended as comments.
;
_shelx_estimated_absorpt_t_max 0.780
_shelx_estimated_absorpt_t_min 0.623
_reflns_odcompleteness_completeness 99.68
_reflns_odcompleteness_iscentric 1
_reflns_odcompleteness_theta 26.32
_olex2_refinement_description
;
1. Fixed Uiso
 At 1.2 times of:
  All C(H) groups, All C(H,H) groups
 At 1.5 times of:
  All C(H,H,H) groups
2.a Secondary CH2 refined with riding coordinates:
 C013(H01A,H01B)
2.b Aromatic/amide H refined with riding coordinates:
 C011(H011), C012(H012), C015(H015), C016(H016), C017(H017), C019(H019),
 C01A(H01E), C01B(H01C), C01C(H01D), C01D(H01H), C01F(H01F), C01G(H01G),
 C01J(H01J), C01K(H01K), C01L(H01L), C01M(H01M), C01N(H01N), C01O(H01O),
 C01P(H01P), C01Q(H01Q), C01R(H01R), C01S(H01S), C01T(H01T), C01U(H01U),
 C01V(H01V), C01X(H01X), C01Y(H01Y), C01Z(H01Z), C021(H021), C025(H025),
 C026(H026), C027(H027), C029(H029), C02H(H02Y), C02I(H9AA), C02J(H3AA),
 C02K(H4AA), C02L(H5AA), C02M(H02Z), C02N(H02), C02O(H0AA), C02R(H6AA),
 C02S(H7AA), C02U(H8AA), C02V(H1AA), C02W(H2AA)
2.c Idealised Me refined as rotating group:
 C020(H02A,H02B,H02C), C028(H02M,H02N,H02O), C02B(H02P,H02Q,H02R), C02C(H02D,
 H02E,H02F), C02E(H02G,H02H,H02I), C02G(H02J,H02K,H02L), C02T(H02S,H02T,H02U),
 C02X(H02V,H02W,H02X)
;
_olex2_submission_special_instructions 'No special instructions were received'
_oxdiff_exptl_absorpt_empirical_details
;
Empirical correction (ABSPACK) includes:
- Absorption correction using spherical harmonics
- Frame scaling
;
_oxdiff_exptl_absorpt_empirical_full_max 1.680
_oxdiff_exptl_absorpt_empirical_full_min 0.408

loop_
_space_group_symop_operation_xyz
'x, y, z'
'-x, y+1/2, -z+1/2'
'-x, -y, -z'
'x, -y-1/2, z-1/2'

loop_
_atom_site_label
_atom_site_type_symbol
_atom_site_fract_x
_atom_site_fract_y
_atom_site_fract_z
_atom_site_U_iso_or_equiv
_atom_site_adp_type
_atom_site_occupancy
_atom_site_site_symmetry_order
_atom_site_calc_flag
_atom_site_refinement_flags_posn
_atom_site_refinement_flags_adp
_atom_site_refinement_flags_occupancy
_atom_site_disorder_assembly
_atom_site_disorder_group
Te1 Te 0.40578(2) 0.66722(3) 0.73550(2) 0.01980(12) Uani 1 1 d . . . . .
Te3 Te 0.26265(2) 0.44364(3) 0.77953(2) 0.01991(12) Uani 1 1 d . . . . .
Te2 Te 0.22644(2) 0.76277(3) 0.70561(2) 0.02039(12) Uani 1 1 d . . . . .
Te4 Te 0.09156(2) 0.54486(3) 0.74318(2) 0.02247(12) Uani 1 1 d . . . . .
F005 F 0.2132(2) 0.5792(2) 0.83056(15) 0.0311(9) Uani 1 1 d . . . . .
F006 F 0.4150(2) 0.4160(2) 0.79319(15) 0.0303(9) Uani 1 1 d . . . . .
F007 F 0.5431(2) 0.4420(2) 0.82168(17) 0.0365(10) Uani 1 1 d . . . . .
F008 F 0.2864(2) 0.6773(3) 0.79999(15) 0.0348(10) Uani 1 1 d . . . . .
F009 F -0.0553(2) 0.7837(2) 0.71496(17) 0.0375(10) Uani 1 1 d . . . . .
F00A F 0.0727(2) 0.7865(3) 0.69933(16) 0.0351(10) Uani 1 1 d . . . . .
O00B O 0.3422(2) 0.7584(3) 0.71284(17) 0.0224(10) Uani 1 1 d . . . . .
F00C F 0.2235(2) 0.5437(2) 0.58757(15) 0.0347(10) Uani 1 1 d . . . . .
F00D F 0.1544(2) 0.6189(2) 0.63912(17) 0.0356(10) Uani 1 1 d . . . . .
F00E F 0.2880(2) 0.6185(3) 0.65197(16) 0.0362(10) Uani 1 1 d . . . . .
F00F F 0.0113(2) 0.6699(2) 0.71198(18) 0.0399(11) Uani 1 1 d . . . . .
F00G F 0.4473(3) 0.5329(2) 0.83077(16) 0.0371(10) Uani 1 1 d . . . . .
F00H F 0.2188(3) 0.5100(2) 0.67209(16) 0.0382(10) Uani 1 1 d . . . . .
F00I F 0.4817(3) 0.5077(3) 0.75226(17) 0.0449(12) Uani 1 1 d . . . . .
F00J F -0.0237(3) 0.7404(3) 0.63859(17) 0.0489(12) Uani 1 1 d . . . . .
O00K O 0.1482(2) 0.4476(2) 0.76360(18) 0.0235(10) Uani 1 1 d . . . . .
O00L O 0.2767(3) 0.1269(3) 0.66208(19) 0.0312(11) Uani 1 1 d . . . . .
O00M O 0.2347(3) 1.0680(3) 0.8378(2) 0.0372(13) Uani 1 1 d . . . . .
O00N O 0.5941(3) 0.8575(3) 0.91318(18) 0.0327(12) Uani 1 1 d . . . . .
O00O O 0.2627(3) 0.3169(3) 1.00210(17) 0.0276(11) Uani 1 1 d . . . . .
O00P O 0.6167(3) 0.7104(3) 0.55889(18) 0.0309(11) Uani 1 1 d . . . . .
O00Q O -0.0888(3) 0.5185(3) 0.93640(19) 0.0355(12) Uani 1 1 d . . . . .
C00R C 0.4720(4) 0.7312(4) 0.7937(2) 0.0213(14) Uani 1 1 d . . . . .
O00S O -0.1383(3) 0.3672(4) 0.5793(2) 0.0455(14) Uani 1 1 d . . . . .
F00T F 0.1634(3) 0.7012(3) 0.8187(2) 0.0659(17) Uani 1 1 d . . . . .
O00U O 0.2121(3) 0.9236(3) 0.49148(19) 0.0382(13) Uani 1 1 d . . . . .
F00V F 0.2629(4) 0.6775(4) 0.88300(19) 0.080(2) Uani 1 1 d . . . . .
C00W C 0.0126(4) 0.4858(4) 0.6881(3) 0.0247(15) Uani 1 1 d . . . . .
C00X C 0.0270(4) 0.5378(4) 0.8061(3) 0.0248(15) Uani 1 1 d . . . . .
C00Y C 0.4791(4) 0.6817(4) 0.6778(2) 0.0221(14) Uani 1 1 d . . . . .
C00Z C 0.2630(4) 0.4038(4) 0.8549(2) 0.0212(14) Uani 1 1 d . . . . .
C010 C 0.2313(4) 0.8675(4) 0.7478(2) 0.0217(14) Uani 1 1 d . . . . .
C011 C -0.0217(4) 0.4150(4) 0.6999(3) 0.0276(15) Uani 1 1 d . . . . .
H011 H -0.010140 0.393092 0.732634 0.033 Uiso 1 1 calc R . . . .
C012 C 0.2206(4) 0.3221(4) 0.6959(3) 0.0287(16) Uani 1 1 d . . . . .
H012 H 0.187474 0.362000 0.681700 0.034 Uiso 1 1 calc R . . . .
C013 C 0.5180(4) 0.7942(4) 0.7824(3) 0.0252(15) Uani 1 1 d . . . . .
H01A H 0.483862 0.829761 0.760788 0.030 Uiso 1 1 calc R . . . .
H01B H 0.556527 0.774208 0.761228 0.030 Uiso 1 1 calc R . . . .
C014 C 0.2740(4) 0.1929(4) 0.6919(3) 0.0251(15) Uani 1 1 d . . . . .
C015 C 0.2753(4) 0.8707(4) 0.7957(3) 0.0334(17) Uani 1 1 d . . . . .
H015 H 0.304201 0.827270 0.808847 0.040 Uiso 1 1 calc R . . . .
C016 C 0.4673(4) 0.7123(4) 0.8453(3) 0.0271(15) Uani 1 1 d . . . . .
H016 H 0.435969 0.670348 0.853290 0.033 Uiso 1 1 calc R . . . .
C017 C 0.3149(4) 0.2017(4) 0.7410(3) 0.0262(15) Uani 1 1 d . . . . .
H017 H 0.345840 0.160838 0.756022 0.031 Uiso 1 1 calc R . . . .
C018 C 0.2316(4) 1.0050(4) 0.8055(3) 0.0277(16) Uani 1 1 d . . . . .
C019 C -0.0726(4) 0.3777(4) 0.6631(3) 0.0311(16) Uani 1 1 d . . . . .
H019 H -0.095661 0.330455 0.671108 0.037 Uiso 1 1 calc R . . . .
C01A C 0.0257(4) 0.4675(4) 0.8341(3) 0.0276(15) Uani 1 1 d . . . . .
H01E H 0.051401 0.423275 0.823396 0.033 Uiso 1 1 calc R . . . .
C01B C 0.4811(4) 0.7526(4) 0.6501(2) 0.0223(14) Uani 1 1 d . . . . .
H01C H 0.450355 0.794900 0.658372 0.027 Uiso 1 1 calc R . . . .
C01C C 0.1870(4) 0.9332(4) 0.7285(3) 0.0252(15) Uani 1 1 d . . . . .
H01D H 0.157860 0.930894 0.695985 0.030 Uiso 1 1 calc R . . . .
C01D C 0.3157(4) 0.4341(4) 0.8938(2) 0.0240(15) Uani 1 1 d . . . . .
H01H H 0.350516 0.473426 0.886308 0.029 Uiso 1 1 calc R . . . .
C01E C 0.2644(4) 0.3320(4) 0.7442(3) 0.0245(15) Uani 1 1 d . . . . .
C01F C 0.5724(4) 0.6268(4) 0.6255(3) 0.0259(15) Uani 1 1 d . . . . .
H01F H 0.603438 0.584765 0.617306 0.031 Uiso 1 1 calc R . . . .
C01G C 0.1864(4) 1.0010(4) 0.7575(3) 0.0269(16) Uani 1 1 d . . . . .
H01G H 0.155854 1.043796 0.744912 0.032 Uiso 1 1 calc R . . . .
C01H C 0.2192(4) 0.8145(4) 0.6333(2) 0.0234(14) Uani 1 1 d . . . . .
C01I C 0.5550(4) 0.8186(4) 0.8720(3) 0.0285(16) Uani 1 1 d . . . . .
C01J C 0.5587(4) 0.8388(4) 0.8212(3) 0.0288(16) Uani 1 1 d . . . . .
H01J H 0.588257 0.881991 0.813069 0.035 Uiso 1 1 calc R . . . .
C01K C 0.2752(4) 0.8724(4) 0.6237(3) 0.0248(15) Uani 1 1 d . . . . .
H01K H 0.314639 0.887311 0.649751 0.030 Uiso 1 1 calc R . . . .
C01L C 0.3094(4) 0.2723(4) 0.7676(3) 0.0224(14) Uani 1 1 d . . . . .
H01L H 0.335925 0.278737 0.800658 0.027 Uiso 1 1 calc R . . . .
C01M C 0.2265(4) 0.2532(4) 0.6693(3) 0.0285(16) Uani 1 1 d . . . . .
H01M H 0.198997 0.246831 0.636472 0.034 Uiso 1 1 calc R . . . .
C01N C 0.2093(4) 0.3209(4) 0.9153(3) 0.0267(15) Uani 1 1 d . . . . .
H01N H 0.172034 0.284297 0.923010 0.032 Uiso 1 1 calc R . . . .
C01O C 0.5086(4) 0.7553(4) 0.8845(3) 0.0285(16) Uani 1 1 d . . . . .
H01O H 0.505613 0.742348 0.918833 0.034 Uiso 1 1 calc R . . . .
C01P C 0.2088(4) 0.3458(4) 0.8658(3) 0.0236(14) Uani 1 1 d . . . . .
H01P H 0.173043 0.324825 0.839526 0.028 Uiso 1 1 calc R . . . .
C01Q C 0.5274(4) 0.7601(4) 0.6115(3) 0.0245(15) Uani 1 1 d . . . . .
H01Q H 0.528485 0.807407 0.593720 0.029 Uiso 1 1 calc R . . . .
C01R C -0.0039(4) 0.5183(5) 0.6393(3) 0.0330(17) Uani 1 1 d . . . . .
H01R H 0.019736 0.565428 0.631622 0.040 Uiso 1 1 calc R . . . .
C01S C 0.2711(4) 0.9062(4) 0.5761(3) 0.0274(15) Uani 1 1 d . . . . .
H01S H 0.308214 0.943934 0.569769 0.033 Uiso 1 1 calc R . . . .
C01T C 0.4803(5) 0.5496(5) 0.9587(3) 0.043(2) Uani 1 1 d . . . . .
H01T H 0.466746 0.583067 0.930738 0.051 Uiso 1 1 calc R . . . .
C01U C 0.3181(4) 0.4076(4) 0.9436(3) 0.0250(15) Uani 1 1 d . . . . .
H01U H 0.354604 0.428021 0.969688 0.030 Uiso 1 1 calc R . . . .
C01V C 0.1621(4) 0.7920(4) 0.5936(3) 0.0268(15) Uani 1 1 d . . . . .
H01V H 0.126314 0.752768 0.599661 0.032 Uiso 1 1 calc R . . . .
C01W C 0.2646(4) 0.3491(4) 0.9547(2) 0.0224(14) Uani 1 1 d . . . . .
C01X C -0.0133(4) 0.4634(4) 0.8771(3) 0.0283(16) Uani 1 1 d . . . . .
H01X H -0.013569 0.416495 0.895466 0.034 Uiso 1 1 calc R . . . .
C01Y C -0.0114(4) 0.6034(4) 0.8228(3) 0.0309(16) Uani 1 1 d . . . . .
H01Y H -0.009770 0.650690 0.805007 0.037 Uiso 1 1 calc R . . . .
C01Z C 0.5252(4) 0.6194(4) 0.6652(3) 0.0252(15) Uani 1 1 d . . . . .
H01Z H 0.524674 0.572347 0.683275 0.030 Uiso 1 1 calc R . . . .
C020 C 0.1784(4) 1.1299(4) 0.8247(3) 0.0354(18) Uani 1 1 d . . . . .
H02A H 0.190968 1.156594 0.794287 0.053 Uiso 1 1 calc GR . . . .
H02B H 0.180353 1.166512 0.852820 0.053 Uiso 1 1 calc GR . . . .
H02C H 0.126262 1.107905 0.818115 0.053 Uiso 1 1 calc GR . . . .
C021 C -0.0560(4) 0.4806(5) 0.6017(3) 0.0344(17) Uani 1 1 d . . . . .
H021 H -0.067765 0.502552 0.568974 0.041 Uiso 1 1 calc R . . . .
C022 C -0.0524(4) 0.5289(4) 0.8934(3) 0.0281(16) Uani 1 1 d . . . . .
C023 C 0.5733(4) 0.6968(4) 0.5983(3) 0.0243(15) Uani 1 1 d . . . . .
C024 C -0.0902(4) 0.4091(5) 0.6140(3) 0.0345(18) Uani 1 1 d . . . . .
C025 C 0.2758(5) 0.9408(4) 0.8244(3) 0.0369(18) Uani 1 1 d . . . . .
H025 H 0.306205 0.943978 0.856493 0.044 Uiso 1 1 calc R . . . .
C026 C 0.1570(4) 0.8263(5) 0.5454(3) 0.0335(17) Uani 1 1 d . . . . .
H026 H 0.118000 0.811019 0.519158 0.040 Uiso 1 1 calc R . . . .
C027 C -0.0523(4) 0.5991(4) 0.8658(3) 0.0298(16) Uani 1 1 d . . . . .
H027 H -0.079344 0.642702 0.875993 0.036 Uiso 1 1 calc R . . . .
C028 C 0.3384(4) 0.0712(4) 0.6778(3) 0.0330(17) Uani 1 1 d . . . . .
H02M H 0.337463 0.030101 0.652491 0.050 Uiso 1 1 calc GR . . . .
H02N H 0.330314 0.048927 0.710599 0.050 Uiso 1 1 calc GR . . . .
H02O H 0.388659 0.097321 0.680869 0.050 Uiso 1 1 calc GR . . . .
C029 C 0.5421(4) 0.4324(5) 0.9936(3) 0.0393(19) Uani 1 1 d . . . . .
H029 H 0.570309 0.386607 0.989257 0.047 Uiso 1 1 calc R . . . .
C02A C 0.2118(4) 0.8849(4) 0.5366(3) 0.0298(16) Uani 1 1 d . . . . .
C02B C 0.3278(4) 0.3344(5) 1.0411(3) 0.0372(18) Uani 1 1 d . . . . .
H02P H 0.376403 0.318197 1.029229 0.056 Uiso 1 1 calc GR . . . .
H02Q H 0.320946 0.306730 1.072352 0.056 Uiso 1 1 calc GR . . . .
H02R H 0.329472 0.389933 1.047762 0.056 Uiso 1 1 calc GR . . . .
C02C C 0.6434(4) 0.9226(5) 0.9028(3) 0.0380(18) Uani 1 1 d . . . . .
H02D H 0.683022 0.904992 0.882236 0.057 Uiso 1 1 calc GR . . . .
H02E H 0.668545 0.943695 0.934832 0.057 Uiso 1 1 calc GR . . . .
H02F H 0.611710 0.962568 0.884397 0.057 Uiso 1 1 calc GR . . . .
B02D B 0.0003(4) 0.7461(5) 0.6907(3) 0.0267(17) Uani 1 1 d . . . . .
C02E C 0.6625(4) 0.6460(5) 0.5428(3) 0.0366(18) Uani 1 1 d . . . . .
H02G H 0.692708 0.663511 0.516213 0.055 Uiso 1 1 calc GR . . . .
H02H H 0.627687 0.604339 0.529541 0.055 Uiso 1 1 calc GR . . . .
H02I H 0.697564 0.627077 0.571750 0.055 Uiso 1 1 calc GR . . . .
B02F B 0.4744(4) 0.4755(5) 0.8004(3) 0.0249(17) Uani 1 1 d . . . . .
C02G C 0.1471(4) 0.9116(5) 0.4512(3) 0.042(2) Uani 1 1 d . . . . .
H02J H 0.153092 0.945859 0.422630 0.063 Uiso 1 1 calc GR . . . .
H02K H 0.098242 0.923060 0.464339 0.063 Uiso 1 1 calc GR . . . .
H02L H 0.146943 0.857947 0.439759 0.063 Uiso 1 1 calc GR . . . .
C02H C -0.1230(5) 0.6241(5) 0.4370(3) 0.043(2) Uani 1 1 d . . . . .
H02Y H -0.151847 0.593468 0.411846 0.052 Uiso 1 1 calc R . . . .
C02I C 0.5228(4) 0.4818(5) 0.9525(3) 0.0390(19) Uani 1 1 d . . . . .
H9AA H 0.538338 0.469764 0.920428 0.047 Uiso 1 1 calc R . . . .
C02J C 0.4129(5) 0.9147(5) 1.0085(3) 0.042(2) Uani 1 1 d . . . . .
H3AA H 0.440977 0.960657 1.017339 0.050 Uiso 1 1 calc R . . . .
C02K C 0.3835(4) 0.8706(5) 1.0461(3) 0.0337(17) Uani 1 1 d . . . . .
H4AA H 0.390600 0.887430 1.080284 0.040 Uiso 1 1 calc R . . . .
C02L C 0.3592(5) 0.8216(6) 0.9444(3) 0.046(2) Uani 1 1 d . . . . .
H5AA H 0.350006 0.805674 0.910065 0.055 Uiso 1 1 calc R . . . .
C02M C -0.0677(5) 0.6774(5) 0.4235(3) 0.044(2) Uani 1 1 d . . . . .
H02Z H -0.058972 0.682271 0.389132 0.053 Uiso 1 1 calc R . . . .
C02N C -0.0919(5) 0.6602(5) 0.5253(3) 0.042(2) Uani 1 1 d . . . . .
H02 H -0.099724 0.653223 0.559675 0.050 Uiso 1 1 calc R . . . .
C02O C -0.1345(5) 0.6170(5) 0.4870(3) 0.048(2) Uani 1 1 d . . . . .
H0AA H -0.172434 0.581898 0.495844 0.058 Uiso 1 1 calc R . . . .
B02P B 0.2210(5) 0.5717(5) 0.6366(3) 0.0318(19) Uani 1 1 d . . . . .
B02Q B 0.2320(5) 0.6593(5) 0.8350(3) 0.0302(18) Uani 1 1 d . . . . .
C02R C 0.3436(4) 0.8018(5) 1.0331(3) 0.0398(19) Uani 1 1 d . . . . .
H6AA H 0.324464 0.771848 1.058693 0.048 Uiso 1 1 calc R . . . .
C02S C 0.3319(5) 0.7770(5) 0.9823(3) 0.042(2) Uani 1 1 d . . . . .
H7AA H 0.305521 0.730022 0.973833 0.050 Uiso 1 1 calc R . . . .
C02T C -0.1357(5) 0.5813(5) 0.9520(3) 0.044(2) Uani 1 1 d . . . . .
H02S H -0.176556 0.593796 0.924493 0.066 Uiso 1 1 calc GR . . . .
H02T H -0.103048 0.626710 0.960042 0.066 Uiso 1 1 calc GR . . . .
H02U H -0.159289 0.565817 0.982072 0.066 Uiso 1 1 calc GR . . . .
C02U C 0.4004(5) 0.8900(6) 0.9573(3) 0.047(2) Uani 1 1 d . . . . .
H8AA H 0.419864 0.919721 0.931743 0.057 Uiso 1 1 calc R . . . .
C02V C -0.0255(5) 0.7232(6) 0.4609(3) 0.051(2) Uani 1 1 d . . . . .
H1AA H 0.010682 0.760100 0.451919 0.061 Uiso 1 1 calc R . . . .
C02W C -0.0378(5) 0.7134(5) 0.5122(3) 0.045(2) Uani 1 1 d . . . . .
H2AA H -0.009056 0.743249 0.537863 0.054 Uiso 1 1 calc R . . . .
C02X C -0.1567(6) 0.3955(6) 0.5281(4) 0.061(3) Uani 1 1 d . . . . .
H02V H -0.190603 0.358593 0.508270 0.091 Uiso 1 1 calc GR . . . .
H02W H -0.108813 0.401733 0.512557 0.091 Uiso 1 1 calc GR . . . .
H02X H -0.183020 0.445298 0.528679 0.091 Uiso 1 1 calc GR . . . .

loop_
_atom_site_aniso_label
_atom_site_aniso_U_11
_atom_site_aniso_U_22
_atom_site_aniso_U_33
_atom_site_aniso_U_23
_atom_site_aniso_U_13
_atom_site_aniso_U_12
Te1 0.0127(2) 0.0158(2) 0.0311(2) 0.00021(17) 0.00376(16) -0.00002(17)
Te3 0.0125(2) 0.0157(2) 0.0318(2) -0.00046(17) 0.00371(16) 0.00038(16)
Te2 0.0129(2) 0.0166(2) 0.0318(2) 0.00055(17) 0.00290(16) 0.00012(17)
Te4 0.0126(2) 0.0163(2) 0.0388(3) 0.00121(18) 0.00445(17) 0.00107(17)
F005 0.027(2) 0.017(2) 0.050(2) -0.0024(18) 0.0034(18) 0.0010(17)
F006 0.0163(19) 0.027(2) 0.048(2) -0.0062(18) 0.0021(16) 0.0032(17)
F007 0.0154(19) 0.023(2) 0.069(3) 0.010(2) -0.0048(18) -0.0011(17)
F008 0.021(2) 0.041(3) 0.043(2) 0.011(2) 0.0069(17) -0.0038(19)
F009 0.021(2) 0.027(2) 0.066(3) -0.005(2) 0.0089(19) 0.0047(18)
F00A 0.0155(19) 0.036(3) 0.054(3) -0.002(2) 0.0023(17) 0.0000(18)
O00B 0.014(2) 0.014(2) 0.039(3) 0.0009(19) 0.0049(18) -0.0003(18)
F00C 0.036(2) 0.029(2) 0.038(2) -0.0060(18) 0.0051(18) -0.0047(19)
F00D 0.023(2) 0.027(2) 0.058(3) 0.000(2) 0.0073(18) 0.0064(18)
F00E 0.021(2) 0.040(3) 0.048(2) -0.007(2) 0.0035(17) -0.0057(19)
F00F 0.028(2) 0.021(2) 0.071(3) 0.008(2) 0.006(2) 0.0098(19)
F00G 0.042(3) 0.018(2) 0.052(3) -0.0066(19) 0.010(2) 0.0012(19)
F00H 0.045(3) 0.027(2) 0.044(2) 0.0119(19) 0.0113(19) 0.003(2)
F00I 0.037(2) 0.048(3) 0.053(3) 0.020(2) 0.019(2) 0.013(2)
F00J 0.042(3) 0.061(3) 0.042(3) 0.000(2) -0.003(2) -0.012(2)
O00K 0.011(2) 0.011(2) 0.049(3) -0.002(2) 0.0062(19) 0.0015(18)
O00L 0.026(3) 0.023(3) 0.043(3) -0.008(2) -0.001(2) 0.005(2)
O00M 0.028(3) 0.024(3) 0.057(3) -0.011(2) 0.000(2) 0.002(2)
O00N 0.033(3) 0.030(3) 0.035(3) -0.001(2) 0.003(2) -0.014(2)
O00O 0.023(2) 0.026(3) 0.034(3) 0.002(2) 0.0062(19) 0.001(2)
O00P 0.031(3) 0.025(3) 0.039(3) 0.002(2) 0.015(2) 0.001(2)
O00Q 0.035(3) 0.031(3) 0.043(3) -0.001(2) 0.016(2) 0.005(2)
C00R 0.018(3) 0.016(4) 0.031(3) 0.001(3) 0.004(3) 0.007(3)
O00S 0.039(3) 0.052(4) 0.042(3) 0.000(3) -0.007(2) -0.018(3)
F00T 0.037(3) 0.027(3) 0.141(5) 0.004(3) 0.041(3) 0.012(2)
O00U 0.037(3) 0.041(3) 0.037(3) 0.010(2) 0.006(2) 0.001(3)
F00V 0.124(5) 0.078(4) 0.040(3) -0.017(3) 0.016(3) -0.062(4)
C00W 0.014(3) 0.020(4) 0.041(4) 0.001(3) 0.004(3) 0.005(3)
C00X 0.016(3) 0.013(3) 0.046(4) -0.004(3) 0.005(3) -0.005(3)
C00Y 0.014(3) 0.020(4) 0.033(4) -0.004(3) 0.005(3) -0.003(3)
C00Z 0.022(3) 0.016(4) 0.026(3) 0.000(3) 0.006(3) 0.009(3)
C010 0.018(3) 0.017(4) 0.030(3) -0.001(3) 0.005(3) -0.004(3)
C011 0.028(4) 0.023(4) 0.033(4) 0.001(3) 0.006(3) -0.001(3)
C012 0.024(4) 0.019(4) 0.042(4) 0.006(3) 0.003(3) -0.005(3)
C013 0.016(3) 0.021(4) 0.040(4) 0.007(3) 0.011(3) 0.000(3)
C014 0.020(3) 0.017(4) 0.038(4) -0.003(3) 0.004(3) -0.001(3)
C015 0.032(4) 0.020(4) 0.045(4) -0.006(3) -0.006(3) 0.014(3)
C016 0.022(3) 0.020(4) 0.039(4) 0.003(3) 0.002(3) 0.003(3)
C017 0.018(3) 0.022(4) 0.039(4) 0.007(3) 0.003(3) 0.004(3)
C018 0.017(3) 0.025(4) 0.041(4) -0.008(3) 0.004(3) 0.000(3)
C019 0.022(4) 0.024(4) 0.049(4) 0.002(3) 0.009(3) -0.004(3)
C01A 0.025(4) 0.018(4) 0.040(4) -0.005(3) 0.005(3) -0.003(3)
C01B 0.018(3) 0.016(4) 0.032(3) 0.001(3) 0.000(3) -0.002(3)
C01C 0.017(3) 0.022(4) 0.036(4) 0.002(3) 0.001(3) -0.004(3)
C01D 0.017(3) 0.024(4) 0.032(4) -0.003(3) 0.009(3) 0.001(3)
C01E 0.013(3) 0.023(4) 0.039(4) -0.009(3) 0.006(3) 0.005(3)
C01F 0.021(3) 0.025(4) 0.033(4) -0.004(3) 0.008(3) 0.004(3)
C01G 0.018(3) 0.017(4) 0.047(4) 0.002(3) 0.007(3) 0.004(3)
C01H 0.023(3) 0.021(4) 0.026(3) 0.001(3) 0.002(3) 0.006(3)
C01I 0.013(3) 0.032(4) 0.040(4) 0.000(3) 0.001(3) 0.004(3)
C01J 0.018(3) 0.031(4) 0.037(4) -0.002(3) 0.006(3) -0.009(3)
C01K 0.019(3) 0.019(4) 0.036(4) -0.001(3) 0.006(3) 0.004(3)
C01L 0.016(3) 0.020(4) 0.031(3) -0.006(3) 0.001(3) 0.007(3)
C01M 0.022(3) 0.030(4) 0.032(4) -0.002(3) -0.001(3) 0.003(3)
C01N 0.015(3) 0.022(4) 0.044(4) -0.003(3) 0.010(3) 0.000(3)
C01O 0.023(4) 0.028(4) 0.034(4) 0.003(3) 0.000(3) 0.004(3)
C01P 0.017(3) 0.015(4) 0.040(4) 0.001(3) 0.004(3) -0.001(3)
C01Q 0.023(3) 0.014(4) 0.037(4) 0.000(3) 0.007(3) -0.003(3)
C01R 0.015(3) 0.033(5) 0.049(4) 0.007(4) -0.001(3) -0.005(3)
C01S 0.020(3) 0.016(4) 0.047(4) -0.001(3) 0.007(3) -0.001(3)
C01T 0.044(5) 0.039(5) 0.042(5) 0.013(4) -0.010(4) -0.021(4)
C01U 0.013(3) 0.023(4) 0.038(4) -0.005(3) 0.003(3) 0.001(3)
C01V 0.018(3) 0.025(4) 0.037(4) 0.000(3) 0.005(3) -0.001(3)
C01W 0.022(3) 0.018(4) 0.029(3) -0.004(3) 0.008(3) 0.001(3)
C01X 0.020(3) 0.026(4) 0.040(4) 0.000(3) 0.006(3) -0.002(3)
C01Y 0.025(4) 0.021(4) 0.047(4) 0.003(3) 0.007(3) 0.002(3)
C01Z 0.020(3) 0.019(4) 0.036(4) 0.006(3) 0.004(3) 0.003(3)
C020 0.030(4) 0.019(4) 0.059(5) -0.008(3) 0.011(3) 0.004(3)
C021 0.026(4) 0.031(4) 0.045(4) 0.007(3) 0.001(3) -0.005(3)
C022 0.020(3) 0.024(4) 0.040(4) -0.003(3) 0.006(3) -0.002(3)
C023 0.017(3) 0.024(4) 0.033(4) -0.002(3) 0.006(3) -0.007(3)
C024 0.020(4) 0.033(5) 0.049(5) -0.003(4) -0.002(3) -0.005(3)
C025 0.038(4) 0.027(4) 0.042(4) -0.009(3) -0.009(3) 0.003(4)
C026 0.018(3) 0.040(5) 0.041(4) -0.003(3) -0.002(3) -0.002(3)
C027 0.023(4) 0.024(4) 0.043(4) -0.004(3) 0.008(3) 0.010(3)
C028 0.030(4) 0.016(4) 0.054(5) -0.004(3) 0.010(3) 0.006(3)
C029 0.027(4) 0.030(5) 0.058(5) -0.003(4) -0.007(3) 0.004(3)
C02A 0.029(4) 0.028(4) 0.033(4) 0.004(3) 0.005(3) 0.008(3)
C02B 0.033(4) 0.044(5) 0.033(4) 0.002(3) -0.001(3) -0.001(4)
C02C 0.035(4) 0.033(5) 0.047(5) -0.004(4) 0.007(3) -0.018(4)
B02D 0.020(4) 0.017(4) 0.043(5) 0.003(3) 0.002(3) 0.004(3)
C02E 0.031(4) 0.040(5) 0.042(4) 0.002(4) 0.015(3) 0.004(4)
B02F 0.016(4) 0.022(4) 0.037(4) 0.007(3) 0.005(3) 0.002(3)
C02G 0.036(4) 0.060(6) 0.029(4) 0.007(4) 0.000(3) 0.009(4)
C02H 0.039(5) 0.036(5) 0.053(5) -0.003(4) -0.006(4) 0.003(4)
C02I 0.029(4) 0.048(5) 0.040(4) -0.006(4) 0.003(3) -0.012(4)
C02J 0.032(4) 0.041(5) 0.053(5) 0.001(4) 0.004(4) -0.001(4)
C02K 0.022(4) 0.035(5) 0.043(4) 0.003(3) 0.001(3) 0.006(3)
C02L 0.037(5) 0.064(6) 0.038(4) -0.008(4) 0.009(3) 0.004(4)
C02M 0.036(4) 0.052(6) 0.042(5) 0.003(4) 0.000(4) 0.023(4)
C02N 0.043(5) 0.033(5) 0.050(5) -0.002(4) 0.007(4) 0.013(4)
C02O 0.043(5) 0.039(5) 0.061(6) 0.007(4) 0.001(4) 0.005(4)
B02P 0.019(4) 0.034(5) 0.042(5) 0.002(4) 0.002(3) -0.004(4)
B02Q 0.026(4) 0.021(5) 0.044(5) 0.000(4) 0.009(3) -0.006(4)
C02R 0.031(4) 0.044(5) 0.043(4) 0.010(4) 0.001(3) 0.003(4)
C02S 0.038(4) 0.041(5) 0.046(5) -0.008(4) -0.001(4) 0.003(4)
C02T 0.044(5) 0.040(5) 0.054(5) 0.000(4) 0.025(4) 0.009(4)
C02U 0.036(5) 0.061(6) 0.046(5) 0.009(4) 0.010(4) 0.000(4)
C02V 0.036(5) 0.056(6) 0.061(6) -0.004(5) 0.005(4) -0.001(4)
C02W 0.040(5) 0.047(6) 0.046(5) -0.006(4) -0.002(4) -0.004(4)
C02X 0.058(6) 0.057(7) 0.063(6) 0.000(5) -0.013(5) -0.024(5)

loop_
_atom_type_symbol
_atom_type_description
_atom_type_scat_dispersion_real
_atom_type_scat_dispersion_imag
_atom_type_scat_source
C C 0.0033 0.0016 'International Tables Vol C Tables 4.2.6.8 and 6.1.1.4'
H H 0.0000 0.0000 'International Tables Vol C Tables 4.2.6.8 and 6.1.1.4'
B B 0.0013 0.0007 'International Tables Vol C Tables 4.2.6.8 and 6.1.1.4'
F F 0.0171 0.0103 'International Tables Vol C Tables 4.2.6.8 and 6.1.1.4'
O O 0.0106 0.0060 'International Tables Vol C Tables 4.2.6.8 and 6.1.1.4'
Te Te -0.5308 1.6751 'International Tables Vol C Tables 4.2.6.8 and 6.1.1.4'

loop_
_geom_angle_atom_site_label_1
_geom_angle_atom_site_label_2
_geom_angle_atom_site_label_3
_geom_angle
_geom_angle_site_symmetry_1
_geom_angle_site_symmetry_3
_geom_angle_publ_flag
O00B Te1 C00R 92.1(2) . . ?
O00B Te1 C00Y 92.8(2) . . ?
C00R Te1 C00Y 98.3(2) . . ?
O00K Te3 C00Z 95.7(2) . . ?
O00K Te3 C01E 90.3(2) . . ?
C00Z Te3 C01E 96.9(3) . . ?
O00B Te2 C010 90.4(2) . . ?
O00B Te2 C01H 92.9(2) . . ?
C01H Te2 C010 96.4(3) . . ?
O00K Te4 C00W 92.0(2) . . ?
O00K Te4 C00X 91.6(2) . . ?
C00X Te4 C00W 98.9(2) . . ?
Te1 O00B Te2 125.2(2) . . ?
Te3 O00K Te4 122.4(2) . . ?
C014 O00L C028 116.9(5) . . ?
C018 O00M C020 117.1(6) . . ?
C01I O00N C02C 117.9(6) . . ?
C01W O00O C02B 117.2(5) . . ?
C023 O00P C02E 117.2(5) . . ?
C022 O00Q C02T 117.9(6) . . ?
C013 C00R Te1 121.3(5) . . ?
C013 C00R C016 119.1(6) . . ?
C016 C00R Te1 119.5(5) . . ?
C024 O00S C02X 119.9(7) . . ?
C02A O00U C02G 118.7(6) . . ?
C011 C00W Te4 121.0(5) . . ?
C01R C00W Te4 118.6(5) . . ?
C01R C00W C011 120.4(7) . . ?
C01A C00X Te4 120.0(5) . . ?
C01Y C00X Te4 120.9(5) . . ?
C01Y C00X C01A 119.0(6) . . ?
C01B C00Y Te1 121.7(5) . . ?
C01Z C00Y Te1 119.4(5) . . ?
C01Z C00Y C01B 118.9(6) . . ?
C01D C00Z Te3 120.2(5) . . ?
C01D C00Z C01P 120.1(6) . . ?
C01P C00Z Te3 119.7(5) . . ?
C015 C010 Te2 119.6(5) . . ?
C015 C010 C01C 120.1(6) . . ?
C01C C010 Te2 120.3(5) . . ?
C00W C011 H011 120.2 . . ?
C019 C011 C00W 119.6(7) . . ?
C019 C011 H011 120.2 . . ?
C01E C012 H012 120.1 . . ?
C01M C012 H012 120.1 . . ?
C01M C012 C01E 119.7(7) . . ?
C00R C013 H01A 107.0 . . ?
C00R C013 H01B 107.0 . . ?
C00R C013 C01J 121.1(6) . . ?
H01A C013 H01B 106.8 . . ?
C01J C013 H01A 107.0 . . ?
C01J C013 H01B 107.0 . . ?
O00L C014 C017 124.3(6) . . ?
O00L C014 C01M 115.0(6) . . ?
C017 C014 C01M 120.7(6) . . ?
C010 C015 H015 120.5 . . ?
C010 C015 C025 118.9(7) . . ?
C025 C015 H015 120.5 . . ?
C00R C016 H016 119.7 . . ?
C01O C016 C00R 120.5(7) . . ?
C01O C016 H016 119.7 . . ?
C014 C017 H017 120.2 . . ?
C014 C017 C01L 119.6(6) . . ?
C01L C017 H017 120.2 . . ?
O00M C018 C01G 124.9(6) . . ?
O00M C018 C025 115.1(6) . . ?
C025 C018 C01G 120.0(6) . . ?
C011 C019 H019 119.4 . . ?
C011 C019 C024 121.1(7) . . ?
C024 C019 H019 119.4 . . ?
C00X C01A H01E 119.7 . . ?
C01X C01A C00X 120.5(7) . . ?
C01X C01A H01E 119.7 . . ?
C00Y C01B H01C 119.6 . . ?
C01Q C01B C00Y 120.8(6) . . ?
C01Q C01B H01C 119.6 . . ?
C010 C01C H01D 119.7 . . ?
C01G C01C C010 120.6(6) . . ?
C01G C01C H01D 119.7 . . ?
C00Z C01D H01H 119.4 . . ?
C01U C01D C00Z 121.2(6) . . ?
C01U C01D H01H 119.4 . . ?
C012 C01E Te3 117.9(5) . . ?
C01L C01E Te3 120.6(5) . . ?
C01L C01E C012 121.4(6) . . ?
C01Z C01F H01F 120.0 . . ?
C023 C01F H01F 120.0 . . ?
C023 C01F C01Z 120.1(6) . . ?
C018 C01G H01G 120.2 . . ?
C01C C01G C018 119.5(6) . . ?
C01C C01G H01G 120.2 . . ?
C01K C01H Te2 119.4(5) . . ?
C01V C01H Te2 121.4(5) . . ?
C01V C01H C01K 119.2(6) . . ?
O00N C01I C01J 124.1(7) . . ?
O00N C01I C01O 115.3(6) . . ?
C01J C01I C01O 120.6(7) . . ?
C013 C01J H01J 120.4 . . ?
C01I C01J C013 119.3(7) . . ?
C01I C01J H01J 120.4 . . ?
C01H C01K H01K 120.2 . . ?
C01S C01K C01H 119.7(6) . . ?
C01S C01K H01K 120.2 . . ?
C017 C01L H01L 120.5 . . ?
C01E C01L C017 119.0(6) . . ?
C01E C01L H01L 120.5 . . ?
C012 C01M C014 119.4(6) . . ?
C012 C01M H01M 120.3 . . ?
C014 C01M H01M 120.3 . . ?
C01P C01N H01N 119.3 . . ?
C01P C01N C01W 121.3(6) . . ?
C01W C01N H01N 119.3 . . ?
C016 C01O C01I 119.3(7) . . ?
C016 C01O H01O 120.3 . . ?
C01I C01O H01O 120.3 . . ?
C00Z C01P H01P 120.5 . . ?
C01N C01P C00Z 119.0(6) . . ?
C01N C01P H01P 120.5 . . ?
C01B C01Q H01Q 119.9 . . ?
C01B C01Q C023 120.3(6) . . ?
C023 C01Q H01Q 119.9 . . ?
C00W C01R H01R 119.9 . . ?
C00W C01R C021 120.2(7) . . ?
C021 C01R H01R 119.9 . . ?
C01K C01S H01S 119.6 . . ?
C01K C01S C02A 120.9(7) . . ?
C02A C01S H01S 119.6 . . ?
C029 C01T H01T 120.1 3_667 . ?
C029 C01T C02I 119.8(7) 3_667 . ?
C02I C01T H01T 120.1 . . ?
C01D C01U H01U 120.5 . . ?
C01D C01U C01W 119.0(6) . . ?
C01W C01U H01U 120.5 . . ?
C01H C01V H01V 119.2 . . ?
C026 C01V C01H 121.6(7) . . ?
C026 C01V H01V 119.2 . . ?
O00O C01W C01N 116.3(6) . . ?
O00O C01W C01U 124.3(6) . . ?
C01N C01W C01U 119.4(6) . . ?
C01A C01X H01X 119.8 . . ?
C01A C01X C022 120.5(7) . . ?
C022 C01X H01X 119.8 . . ?
C00X C01Y H01Y 119.6 . . ?
C00X C01Y C027 120.7(7) . . ?
C027 C01Y H01Y 119.6 . . ?
C00Y C01Z C01F 120.4(6) . . ?
C00Y C01Z H01Z 119.8 . . ?
C01F C01Z H01Z 119.8 . . ?
O00M C020 H02A 109.5 . . ?
O00M C020 H02B 109.5 . . ?
O00M C020 H02C 109.5 . . ?
H02A C020 H02B 109.5 . . ?
H02A C020 H02C 109.5 . . ?
H02B C020 H02C 109.5 . . ?
C01R C021 H021 120.5 . . ?
C01R C021 C024 119.0(7) . . ?
C024 C021 H021 120.5 . . ?
O00Q C022 C01X 115.6(6) . . ?
O00Q C022 C027 124.7(6) . . ?
C01X C022 C027 119.7(6) . . ?
O00P C023 C01F 125.1(6) . . ?
O00P C023 C01Q 115.4(6) . . ?
C01F C023 C01Q 119.5(6) . . ?
O00S C024 C019 117.5(7) . . ?
O00S C024 C021 122.7(7) . . ?
C019 C024 C021 119.7(7) . . ?
C015 C025 H025 119.6 . . ?
C018 C025 C015 120.8(7) . . ?
C018 C025 H025 119.6 . . ?
C01V C026 H026 120.7 . . ?
C01V C026 C02A 118.7(7) . . ?
C02A C026 H026 120.7 . . ?
C01Y C027 C022 119.6(6) . . ?
C01Y C027 H027 120.2 . . ?
C022 C027 H027 120.2 . . ?
O00L C028 H02M 109.5 . . ?
O00L C028 H02N 109.5 . . ?
O00L C028 H02O 109.5 . . ?
H02M C028 H02N 109.5 . . ?
H02M C028 H02O 109.5 . . ?
H02N C028 H02O 109.5 . . ?
C01T C029 H029 119.9 3_667 . ?
C02I C029 C01T 120.3(8) . 3_667 ?
C02I C029 H029 119.9 . . ?
O00U C02A C01S 115.8(7) . . ?
O00U C02A C026 124.2(7) . . ?
C01S C02A C026 120.0(6) . . ?
O00O C02B H02P 109.5 . . ?
O00O C02B H02Q 109.5 . . ?
O00O C02B H02R 109.5 . . ?
H02P C02B H02Q 109.5 . . ?
H02P C02B H02R 109.5 . . ?
H02Q C02B H02R 109.5 . . ?
O00N C02C H02D 109.5 . . ?
O00N C02C H02E 109.5 . . ?
O00N C02C H02F 109.5 . . ?
H02D C02C H02E 109.5 . . ?
H02D C02C H02F 109.5 . . ?
H02E C02C H02F 109.5 . . ?
F009 B02D F00A 110.0(6) . . ?
F009 B02D F00F 108.3(6) . . ?
F009 B02D F00J 110.6(6) . . ?
F00A B02D F00F 108.3(6) . . ?
F00J B02D F00A 110.0(6) . . ?
F00J B02D F00F 109.5(6) . . ?
O00P C02E H02G 109.5 . . ?
O00P C02E H02H 109.5 . . ?
O00P C02E H02I 109.5 . . ?
H02G C02E H02H 109.5 . . ?
H02G C02E H02I 109.5 . . ?
H02H C02E H02I 109.5 . . ?
F007 B02F F006 108.6(6) . . ?
F007 B02F F00G 113.4(6) . . ?
F007 B02F F00I 111.5(6) . . ?
F00G B02F F006 107.2(5) . . ?
F00G B02F F00I 108.3(6) . . ?
F00I B02F F006 107.6(6) . . ?
O00U C02G H02J 109.5 . . ?
O00U C02G H02K 109.5 . . ?
O00U C02G H02L 109.5 . . ?
H02J C02G H02K 109.5 . . ?
H02J C02G H02L 109.5 . . ?
H02K C02G H02L 109.5 . . ?
C02M C02H H02Y 120.3 . . ?
C02O C02H H02Y 120.3 . . ?
C02O C02H C02M 119.3(8) . . ?
C01T C02I H9AA 120.0 . . ?
C029 C02I C01T 120.0(7) . . ?
C029 C02I H9AA 120.0 . . ?
C02K C02J H3AA 120.3 . . ?
C02K C02J C02U 119.5(8) . . ?
C02U C02J H3AA 120.3 . . ?
C02J C02K H4AA 119.9 . . ?
C02R C02K C02J 120.1(8) . . ?
C02R C02K H4AA 119.9 . . ?
C02S C02L H5AA 120.1 . . ?
C02S C02L C02U 119.9(8) . . ?
C02U C02L H5AA 120.1 . . ?
C02H C02M H02Z 119.9 . . ?
C02V C02M C02H 120.2(8) . . ?
C02V C02M H02Z 119.9 . . ?
C02O C02N H02 120.4 . . ?
C02W C02N H02 120.4 . . ?
C02W C02N C02O 119.1(8) . . ?
C02H C02O C02N 121.9(9) . . ?
C02H C02O H0AA 119.1 . . ?
C02N C02O H0AA 119.1 . . ?
F00C B02P F00D 111.2(6) . . ?
F00C B02P F00E 110.1(6) . . ?
F00C B02P F00H 111.2(7) . . ?
F00D B02P F00E 107.3(7) . . ?
F00D B02P F00H 108.1(6) . . ?
F00H B02P F00E 108.8(6) . . ?
F005 B02Q F008 108.6(6) . . ?
F00T B02Q F005 107.3(6) . . ?
F00T B02Q F008 106.6(6) . . ?
F00V B02Q F005 111.3(7) . . ?
F00V B02Q F008 109.9(6) . . ?
F00V B02Q F00T 112.9(7) . . ?
C02K C02R H6AA 119.8 . . ?
C02K C02R C02S 120.3(8) . . ?
C02S C02R H6AA 119.8 . . ?
C02L C02S C02R 120.0(8) . . ?
C02L C02S H7AA 120.0 . . ?
C02R C02S H7AA 120.0 . . ?
O00Q C02T H02S 109.5 . . ?
O00Q C02T H02T 109.5 . . ?
O00Q C02T H02U 109.5 . . ?
H02S C02T H02T 109.5 . . ?
H02S C02T H02U 109.5 . . ?
H02T C02T H02U 109.5 . . ?
C02J C02U H8AA 119.9 . . ?
C02L C02U C02J 120.2(8) . . ?
C02L C02U H8AA 119.9 . . ?
C02M C02V H1AA 120.5 . . ?
C02M C02V C02W 119.0(9) . . ?
C02W C02V H1AA 120.5 . . ?
C02N C02W C02V 120.5(8) . . ?
C02N C02W H2AA 119.8 . . ?
C02V C02W H2AA 119.8 . . ?
O00S C02X H02V 109.5 . . ?
O00S C02X H02W 109.5 . . ?
O00S C02X H02X 109.5 . . ?
H02V C02X H02W 109.5 . . ?
H02V C02X H02X 109.5 . . ?
H02W C02X H02X 109.5 . . ?

loop_
_geom_bond_atom_site_label_1
_geom_bond_atom_site_label_2
_geom_bond_distance
_geom_bond_site_symmetry_2
_geom_bond_publ_flag
Te1 O00B 1.943(4) . ?
Te1 C00R 2.083(7) . ?
Te1 C00Y 2.085(6) . ?
Te3 O00K 1.946(4) . ?
Te3 C00Z 2.077(6) . ?
Te3 C01E 2.112(7) . ?
Te2 O00B 1.961(4) . ?
Te2 C010 2.090(7) . ?
Te2 C01H 2.070(6) . ?
Te4 O00K 1.957(4) . ?
Te4 C00W 2.100(7) . ?
Te4 C00X 2.088(7) . ?
F005 B02Q 1.402(9) . ?
F006 B02F 1.427(9) . ?
F007 B02F 1.359(8) . ?
F008 B02Q 1.413(9) . ?
F009 B02D 1.364(9) . ?
F00A B02D 1.407(9) . ?
F00C B02P 1.371(9) . ?
F00D B02P 1.399(9) . ?
F00E B02P 1.410(9) . ?
F00F B02D 1.413(9) . ?
F00G B02F 1.374(9) . ?
F00H B02P 1.402(10) . ?
F00I B02F 1.388(9) . ?
F00J B02D 1.373(9) . ?
O00L C014 1.370(8) . ?
O00L C028 1.438(8) . ?
O00M C018 1.359(8) . ?
O00M C020 1.437(8) . ?
O00N C01I 1.363(8) . ?
O00N C02C 1.436(8) . ?
O00O C01W 1.355(8) . ?
O00O C02B 1.442(8) . ?
O00P C023 1.357(8) . ?
O00P C02E 1.438(9) . ?
O00Q C022 1.356(8) . ?
O00Q C02T 1.425(9) . ?
C00R C013 1.381(9) . ?
C00R C016 1.394(9) . ?
O00S C024 1.347(9) . ?
O00S C02X 1.417(10) . ?
F00T B02Q 1.390(10) . ?
O00U C02A 1.349(8) . ?
O00U C02G 1.445(9) . ?
F00V B02Q 1.333(10) . ?
C00W C011 1.390(10) . ?
C00W C01R 1.383(10) . ?
C00X C01A 1.403(9) . ?
C00X C01Y 1.389(9) . ?
C00Y C01B 1.409(9) . ?
C00Y C01Z 1.383(9) . ?
C00Z C01D 1.372(9) . ?
C00Z C01P 1.404(9) . ?
C010 C015 1.375(9) . ?
C010 C01C 1.408(9) . ?
C011 H011 0.9300 . ?
C011 C019 1.368(10) . ?
C012 H012 0.9300 . ?
C012 C01E 1.394(10) . ?
C012 C01M 1.371(10) . ?
C013 H01A 0.9700 . ?
C013 H01B 0.9700 . ?
C013 C01J 1.382(10) . ?
C014 C017 1.388(9) . ?
C014 C01M 1.392(10) . ?
C015 H015 0.9300 . ?
C015 C025 1.408(10) . ?
C016 H016 0.9300 . ?
C016 C01O 1.378(10) . ?
C017 H017 0.9300 . ?
C017 C01L 1.395(9) . ?
C018 C01G 1.390(9) . ?
C018 C025 1.382(10) . ?
C019 H019 0.9300 . ?
C019 C024 1.385(10) . ?
C01A H01E 0.9300 . ?
C01A C01X 1.375(9) . ?
C01B H01C 0.9300 . ?
C01B C01Q 1.361(9) . ?
C01C H01D 0.9300 . ?
C01C C01G 1.379(9) . ?
C01D H01H 0.9300 . ?
C01D C01U 1.371(9) . ?
C01E C01L 1.370(9) . ?
C01F H01F 0.9300 . ?
C01F C01Z 1.392(9) . ?
C01F C023 1.388(10) . ?
C01G H01G 0.9300 . ?
C01H C01K 1.416(9) . ?
C01H C01V 1.384(9) . ?
C01I C01J 1.379(10) . ?
C01I C01O 1.397(10) . ?
C01J H01J 0.9300 . ?
C01K H01K 0.9300 . ?
C01K C01S 1.361(10) . ?
C01L H01L 0.9300 . ?
C01M H01M 0.9300 . ?
C01N H01N 0.9300 . ?
C01N C01P 1.357(9) . ?
C01N C01W 1.392(9) . ?
C01O H01O 0.9300 . ?
C01P H01P 0.9300 . ?
C01Q H01Q 0.9300 . ?
C01Q C023 1.398(9) . ?
C01R H01R 0.9300 . ?
C01R C021 1.396(10) . ?
C01S H01S 0.9300 . ?
C01S C02A 1.400(10) . ?
C01T H01T 0.9300 . ?
C01T C029 1.381(11) 3_667 ?
C01T C02I 1.383(12) . ?
C01U H01U 0.9300 . ?
C01U C01W 1.403(9) . ?
C01V H01V 0.9300 . ?
C01V C026 1.381(10) . ?
C01X H01X 0.9300 . ?
C01X C022 1.392(10) . ?
C01Y H01Y 0.9300 . ?
C01Y C027 1.394(10) . ?
C01Z H01Z 0.9300 . ?
C020 H02A 0.9600 . ?
C020 H02B 0.9600 . ?
C020 H02C 0.9600 . ?
C021 H021 0.9300 . ?
C021 C024 1.404(11) . ?
C022 C027 1.394(10) . ?
C025 H025 0.9300 . ?
C026 H026 0.9300 . ?
C026 C02A 1.404(10) . ?
C027 H027 0.9300 . ?
C028 H02M 0.9600 . ?
C028 H02N 0.9600 . ?
C028 H02O 0.9600 . ?
C029 H029 0.9300 . ?
C029 C02I 1.369(11) . ?
C02B H02P 0.9600 . ?
C02B H02Q 0.9600 . ?
C02B H02R 0.9600 . ?
C02C H02D 0.9600 . ?
C02C H02E 0.9600 . ?
C02C H02F 0.9600 . ?
C02E H02G 0.9600 . ?
C02E H02H 0.9600 . ?
C02E H02I 0.9600 . ?
C02G H02J 0.9600 . ?
C02G H02K 0.9600 . ?
C02G H02L 0.9600 . ?
C02H H02Y 0.9300 . ?
C02H C02M 1.384(12) . ?
C02H C02O 1.347(12) . ?
C02I H9AA 0.9300 . ?
C02J H3AA 0.9300 . ?
C02J C02K 1.375(11) . ?
C02J C02U 1.390(12) . ?
C02K H4AA 0.9300 . ?
C02K C02R 1.375(11) . ?
C02L H5AA 0.9300 . ?
C02L C02S 1.372(12) . ?
C02L C02U 1.380(13) . ?
C02M H02Z 0.9300 . ?
C02M C02V 1.380(12) . ?
C02N H02 0.9300 . ?
C02N C02O 1.373(12) . ?
C02N C02W 1.364(12) . ?
C02O H0AA 0.9300 . ?
C02R H6AA 0.9300 . ?
C02R C02S 1.381(11) . ?
C02S H7AA 0.9300 . ?
C02T H02S 0.9600 . ?
C02T H02T 0.9600 . ?
C02T H02U 0.9600 . ?
C02U H8AA 0.9300 . ?
C02V H1AA 0.9300 . ?
C02V C02W 1.390(12) . ?
C02W H2AA 0.9300 . ?
C02X H02V 0.9600 . ?
C02X H02W 0.9600 . ?
C02X H02X 0.9600 . ?
